data_9003088
loop_
_publ_author_name
'Benna, P.'
'Bruno, E.'

_publ_section_title
;Single-crystal in situ high-temperature structural investigation of the I-1 -
 I2/c phase transition in Ca0.2Sr0.8Al2Si2O8 feldspar T = 20 C
;
_journal_name_full 'American Mineralogist'
_journal_page_first 1532
_journal_page_last 1541
_journal_volume 88
_journal_year 2003
_chemical_formula_sum 'Al2 Ca0.2 O8 Si2 Sr0.8'
_chemical_name_mineral Feldspar
_space_group_IT_number 2
_symmetry_space_group_name_Hall '-P 1 (-1/2*x+1/2*y+1/2*z,1/2*x-1/2*y+1/2*z,1/2*x+1/2*y-1/2*z)'
_symmetry_space_group_name_H-M 'I -1'
_cell_angle_alpha 90.79
_cell_angle_beta 115.55
_cell_angle_gamma 90.62
_cell_formula_units_Z 8
_cell_length_a 8.361
_cell_length_b 12.973
_cell_length_c 14.259
_cell_volume 1395.014
_database_code_amcsd 0003177
_diffrn_ambient_temperature 293.15
_exptl_crystal_density_diffrn 3.011
_cod_original_formula_sum '(Ca.2 Sr.8) Si2 Al2 O8'
_cod_database_code 9003088

loop_
_space_group_symop_operation_xyz
x,y,z
1/2+x,1/2+y,1/2+z
-x,-y,-z
1/2-x,1/2-y,1/2-z

loop_
_atom_site_aniso_label
_atom_site_aniso_U_11
_atom_site_aniso_U_22
_atom_site_aniso_U_33
_atom_site_aniso_U_12
_atom_site_aniso_U_13
_atom_site_aniso_U_23
Ca(0) 0.00800 0.02800 0.02200 0.00000 0.00300 -0.01100
Sr(0) 0.00800 0.02800 0.02200 0.00000 0.00300 -0.01100
Ca(z) 0.00800 0.02000 0.01700 0.00000 0.00400 -0.00300
Sr(z) 0.00800 0.02000 0.01700 0.00000 0.00400 -0.00300
SiT1(00) 0.00900 0.01100 0.00900 -0.00300 0.00500 0.00000
AlT1(0z) 0.01000 0.01000 0.00900 -0.00200 0.00500 0.00000
AlT1(m0) 0.01000 0.01000 0.00900 0.00100 0.00500 0.00000
SiT1(mz) 0.00900 0.01100 0.00800 0.00200 0.00400 0.00100
AlT2(00) 0.00800 0.00800 0.01000 0.00000 0.00300 0.00000
SiT2(0z) 0.00800 0.00800 0.01100 -0.00100 0.00400 0.00000
SiT2(m0) 0.00800 0.00800 0.01000 0.00000 0.00400 0.00000
AlT2(mz) 0.00800 0.00800 0.01000 0.00000 0.00400 0.00000
OA(10) 0.01700 0.01700 0.00900 -0.00300 0.00700 0.00000
OA(1z) 0.01400 0.01600 0.01000 0.00200 0.00800 0.00200
OA(20) 0.01200 0.00800 0.01800 0.00000 0.00600 0.00200
OA(2z) 0.01000 0.00800 0.01900 -0.00100 0.00600 0.00200
OB(00) 0.01300 0.01700 0.02100 -0.00400 0.01100 -0.00100
OB(0z) 0.01500 0.01700 0.01800 -0.00300 0.01100 0.00000
OB(m0) 0.01500 0.02200 0.02400 0.00300 0.01300 -0.00300
OB(mz) 0.01400 0.02000 0.01800 0.00500 0.01100 0.00200
OC(00) 0.01500 0.01300 0.01900 -0.00600 0.00700 -0.00400
OC(0z) 0.01500 0.01200 0.02000 -0.00600 0.00700 -0.00300
OC(m0) 0.01400 0.01100 0.01900 0.00300 0.00600 0.00100
OC(mz) 0.01300 0.01200 0.01800 0.00200 0.00500 0.00000
OD(00) 0.01400 0.02300 0.01200 0.00100 0.00400 0.00200
OD(0z) 0.01500 0.01700 0.01200 0.00200 0.00100 0.00200
OD(m0) 0.01200 0.01700 0.01300 0.00000 0.00100 -0.00100
OD(mz) 0.01500 0.02100 0.01500 -0.00200 0.00200 -0.00300

loop_
_atom_site_label
_atom_site_fract_x
_atom_site_fract_y
_atom_site_fract_z
_atom_site_occupancy
_atom_site_U_iso_or_equiv
_atom_site_type_symbol
_atom_site_attached_hydrogens
Ca(0) 0.26940 0.00140 0.06690 0.20000 0.02000 Ca 0
Sr(0) 0.26940 0.00140 0.06690 0.80000 0.02000 Sr 0
Ca(z) 0.26780 0.00720 0.56290 0.20000 0.01600 Ca 0
Sr(z) 0.26780 0.00720 0.56290 0.80000 0.01600 Sr 0
SiT1(00) 0.00700 0.16980 0.10720 1.00000 0.01000 Si 0
AlT1(0z) 0.00290 0.17370 0.61540 1.00000 0.00900 Al 0
AlT1(m0) 0.00220 0.81940 0.11760 1.00000 0.00900 Al 0
SiT1(mz) 0.00680 0.82220 0.60950 1.00000 0.00900 Si 0
AlT2(00) 0.69190 0.11850 0.16690 1.00000 0.00900 Al 0
SiT2(0z) 0.68300 0.11120 0.66810 1.00000 0.00900 Si 0
SiT2(m0) 0.68440 0.88520 0.17540 1.00000 0.00900 Si 0
AlT2(mz) 0.69270 0.87810 0.67240 1.00000 0.00800 Al 0
OA(10) 0.00640 0.12790 0.99780 1.00000 0.01400 O 0
OA(1z) 0.99450 0.12870 0.49660 1.00000 0.01300 O 0
OA(20) 0.58840 0.99650 0.14210 1.00000 0.01300 O 0
OA(2z) 0.58740 0.99670 0.64220 1.00000 0.01300 O 0
OB(00) 0.82510 0.11900 0.10120 1.00000 0.01600 O 0
OB(0z) 0.80610 0.11940 0.60670 1.00000 0.01500 O 0
OB(m0) 0.81000 0.86750 0.11740 1.00000 0.01800 O 0
OB(mz) 0.82750 0.86790 0.60870 1.00000 0.01600 O 0
OC(00) 0.01480 0.29240 0.12420 1.00000 0.01600 O 0
OC(0z) 0.01930 0.30470 0.63810 1.00000 0.01600 O 0
OC(m0) 0.01440 0.68650 0.12290 1.00000 0.01500 O 0
OC(mz) 0.00940 0.69790 0.61190 1.00000 0.01500 O 0
OD(00) 0.18570 0.11840 0.19300 1.00000 0.01700 O 0
OD(0z) 0.19790 0.11320 0.69950 1.00000 0.01600 O 0
OD(m0) 0.19910 0.87680 0.20780 1.00000 0.01500 O 0
OD(mz) 0.18770 0.86970 0.70000 1.00000 0.01800 O 0

loop_
_cod_changelog_entry_id
_cod_changelog_entry_author
_cod_changelog_entry_date
_cod_changelog_entry_text
1
;cod-tools version 3.8.0
Id: cif_guess_AMCSD_atom_types 9581 2023-05-17 12:35:41Z saulius
;
2023-05-23T09:15:11+03:00
;Derived atom types and hydrogen counts
from atom names that follow the AMCSD naming convention
(Wat == water, O-H == hydroxyl).
;

loop_
_cod_related_entry_id
_cod_related_entry_database
_cod_related_entry_code
1 AMCSD 0003177
